data_7042836
loop_
_publ_author_name
'Xie, Zhen-ni'
'Mei, Lei'
'Wu, Qunyan'
'Hu, Kong-qiu'
'Xia, Liang-Shu'
'Chai, Zhifang'
'Shi, Weiqun'

_publ_section_title
;
 Temperature-induced Reversible Single-Crystal-to-Single-Crystal
 Isomerisation of Uranyl Polyrotaxane: An Exquisite Case of Coordination
 Variability of Uranyl Center
;
_journal_name_full 'Dalton Trans.'
_journal_paper_doi 10.1039/C7DT01034F
_journal_year 2017
_chemical_formula_sum 'C108 H112 Br2 N52 O34 U'
_chemical_formula_weight 3080.34
_chemical_name_systematic
;
 ?
;
_space_group_crystal_system triclinic
_space_group_IT_number 2
_space_group_name_Hall '-P 1'
_space_group_name_H-M_alt 'P -1'
_symmetry_space_group_name_Hall '-P 1'
_symmetry_space_group_name_H-M 'P -1'
_atom_sites_solution_hydrogens geom
_audit_creation_method SHELXL-2014
_audit_update_record
;
2017-02-22 deposited with the CCDC.
2017-05-01 downloaded from the CCDC.
;
_cell_angle_alpha 90.559(5)
_cell_angle_beta 97.590(5)
_cell_angle_gamma 94.644(5)
_cell_formula_units_Z 1
_cell_length_a 12.7767(13)
_cell_length_b 15.3536(16)
_cell_length_c 17.0453(16)
_cell_measurement_reflns_used 9917
_cell_measurement_temperature 296(2)
_cell_measurement_theta_max 25.67
_cell_measurement_theta_min 2.90
_cell_volume 3302.9(6)
_computing_cell_refinement 'Bruker SAINT'
_computing_data_collection 'Bruker APEX3'
_computing_data_reduction 'Bruker SAINT'
_computing_molecular_graphics 'Bruker SHELXTL'
_computing_publication_material 'Bruker SHELXTL'
_computing_structure_refinement 'SHELXL-2014 (Sheldrick, 2014)'
_computing_structure_solution 'SHELXS-97 (Sheldrick 2008)'
_diffrn_ambient_temperature 296(2)
_diffrn_measured_fraction_theta_full 0.998
_diffrn_measured_fraction_theta_max 0.991
_diffrn_measurement_device_type 'Bruker APEX-II CCD'
_diffrn_measurement_method '\f and \w scans'
_diffrn_radiation_type MoK\a
_diffrn_radiation_wavelength 0.71073
_diffrn_reflns_av_R_equivalents 0.0484
_diffrn_reflns_av_unetI/netI 0.0394
_diffrn_reflns_Laue_measured_fraction_full 0.998
_diffrn_reflns_Laue_measured_fraction_max 0.991
_diffrn_reflns_limit_h_max 16
_diffrn_reflns_limit_h_min -16
_diffrn_reflns_limit_k_max 19
_diffrn_reflns_limit_k_min -19
_diffrn_reflns_limit_l_max 22
_diffrn_reflns_limit_l_min -22
_diffrn_reflns_number 74714
_diffrn_reflns_point_group_measured_fraction_full 0.998
_diffrn_reflns_point_group_measured_fraction_max 0.991
_diffrn_reflns_theta_full 25.242
_diffrn_reflns_theta_max 27.538
_diffrn_reflns_theta_min 2.900
_exptl_absorpt_coefficient_mu 1.930
_exptl_crystal_colour yellow
_exptl_crystal_density_diffrn 1.549
_exptl_crystal_description block
_exptl_crystal_F_000 1558
_refine_diff_density_max 2.236
_refine_diff_density_min -1.409
_refine_diff_density_rms 0.106
_refine_ls_extinction_method none
_refine_ls_goodness_of_fit_ref 1.055
_refine_ls_hydrogen_treatment constr
_refine_ls_matrix_type full
_refine_ls_number_parameters 926
_refine_ls_number_reflns 15081
_refine_ls_number_restraints 903
_refine_ls_restrained_S_all 1.048
_refine_ls_R_factor_all 0.0640
_refine_ls_R_factor_gt 0.0507
_refine_ls_shift/su_max 0.001
_refine_ls_shift/su_mean 0.000
_refine_ls_structure_factor_coef Fsqd
_refine_ls_weighting_details 'w=1/[\s^2^(Fo^2^)+(0.0873P)^2^+3.4347P] where P=(Fo^2^+2Fc^2^)/3'
_refine_ls_weighting_scheme calc
_refine_ls_wR_factor_gt 0.1367
_refine_ls_wR_factor_ref 0.1438
_reflns_Friedel_coverage 0.000
_reflns_number_gt 13077
_reflns_number_total 15081
_reflns_threshold_expression 'I > 2\s(I)'
_cod_data_source_file c7dt01034f2.cif
_cod_data_source_block 4-aUP-296K
_cod_database_code 7042836
_shelx_space_group_comment
;
The symmetry employed for this shelxl refinement is uniquely defined
by the following loop, which should always be used as a source of
symmetry information in preference to the above space-group names.
They are only intended as comments.
;
_shelxl_version_number 2014-3

loop_
_space_group_symop_operation_xyz
'x, y, z'
'-x, -y, -z'

loop_
_atom_site_label
_atom_site_type_symbol
_atom_site_fract_x
_atom_site_fract_y
_atom_site_fract_z
_atom_site_U_iso_or_equiv
_atom_site_adp_type
_atom_site_occupancy
_atom_site_site_symmetry_order
_atom_site_calc_flag
_atom_site_refinement_flags_posn
_atom_site_refinement_flags_adp
_atom_site_refinement_flags_occupancy
_atom_site_disorder_assembly
_atom_site_disorder_group
U1 U 1.0000 0.0000 0.5000 0.03547(8) Uani 1 2 d S U P . .
Br1 Br 0.0862(7) 0.0920(7) 1.2244(5) 0.399(5) Uani 0.5 1 d . . P . .
O1 O 0.9154(4) -0.0845(4) 0.4547(4) 0.1078(19) Uani 1 1 d . U . . .
O2 O 0.9279(4) 0.0938(4) 0.4118(3) 0.1050(19) Uani 1 1 d . U . . .
Br2 Br 0.0221(6) 0.7363(5) 0.4241(5) 0.335(4) Uani 0.5 1 d . . P . .
O3 O 1.0059(3) 0.1875(3) 0.3371(3) 0.0690(11) Uani 1 1 d . U . . .
C15A C 0.8439(13) 0.0399(10) 0.6143(8) 0.067(3) Uani 0.518(11) 1 d . U P A 1
O4 O 0.9102(13) -0.0061(12) 0.6280(9) 0.177(7) Uani 0.518(11) 1 d . U P A 1
O5 O 0.8444(10) 0.0765(8) 0.5544(6) 0.113(5) Uani 0.518(11) 1 d . U P A 1
C15B C 0.7967(13) 0.0072(11) 0.5814(10) 0.072(4) Uani 0.482(11) 1 d . U P A 2
O6 O 0.8882(6) 0.0337(5) 0.5835(4) 0.044(2) Uani 0.482(11) 1 d . U P A 2
O7 O 0.7403(10) -0.0345(12) 0.5254(8) 0.148(8) Uani 0.482(11) 1 d . U P A 2
O8 O 0.6537(3) 0.2255(2) 0.57211(19) 0.0523(8) Uani 1 1 d . U . . .
O9 O 0.4341(3) 0.2103(2) 0.4233(2) 0.0528(8) Uani 1 1 d . U . . .
O11 O 0.4227(3) 0.4755(2) 0.7662(2) 0.0485(7) Uani 1 1 d . U . . .
O10 O 0.6066(2) 0.63935(19) 0.74992(17) 0.0392(6) Uani 1 1 d . U . . .
O12 O 0.1947(3) 0.4529(2) 0.61420(17) 0.0433(7) Uani 1 1 d . U . . .
O13 O 0.1557(3) 0.5981(2) 0.44915(18) 0.0460(7) Uani 1 1 d . U . . .
O14 O 0.7614(3) 0.2020(2) 0.95807(18) 0.0464(7) Uani 1 1 d . U . . .
O15 O 0.5048(2) 0.2777(2) 0.89477(16) 0.0426(7) Uani 1 1 d . U . . .
O16 O 0.3178(2) 0.13371(19) 0.78851(17) 0.0403(6) Uani 1 1 d . U . . .
O17 O 0.1548(3) 0.0018(2) 1.09021(18) 0.0451(7) Uani 1 1 d . U . . .
O18 O 0.3465(3) 0.13753(19) 1.20096(16) 0.0416(7) Uani 1 1 d . U . . .
O19 O 0.6243(2) 0.0647(2) 1.26842(18) 0.0458(7) Uani 1 1 d . U . . .
C21 C 0.8456(3) 0.2213(3) 0.3780(2) 0.0356(8) Uani 1 1 d . U . . .
C20 C 0.9369(4) 0.1656(3) 0.3761(3) 0.0479(10) Uani 1 1 d . U . . .
C22 C 0.7572(4) 0.1923(3) 0.4113(2) 0.0423(9) Uani 1 1 d . U . . .
H22 H 0.7530 0.1376 0.4342 0.051 Uiso 1 1 calc R U . . .
C23 C 0.6756(4) 0.2448(3) 0.4104(2) 0.0430(9) Uani 1 1 d . U . . .
H23 H 0.6146 0.2251 0.4314 0.052 Uiso 1 1 calc R U . . .
C24 C 0.8505(3) 0.3033(3) 0.3442(3) 0.0398(9) Uani 1 1 d . U . . .
H24 H 0.9091 0.3229 0.3202 0.048 Uiso 1 1 calc R U . . .
C25 C 0.7683(4) 0.3550(3) 0.3464(3) 0.0418(9) Uani 1 1 d . U . . .
H25 H 0.7718 0.4106 0.3252 0.050 Uiso 1 1 calc R U . . .
C26 C 0.5936(4) 0.3806(3) 0.3802(3) 0.0472(11) Uani 1 1 d . U . . .
H26A H 0.5273 0.3452 0.3659 0.057 Uiso 1 1 calc R U . . .
H26B H 0.5984 0.4258 0.3412 0.057 Uiso 1 1 calc R U . . .
C27 C 0.5941(3) 0.4229(3) 0.4610(2) 0.0385(9) Uani 1 1 d . U . . .
H27A H 0.5891 0.3779 0.5002 0.046 Uiso 1 1 calc R U . . .
H27B H 0.6601 0.4586 0.4754 0.046 Uiso 1 1 calc R U . . .
C28 C 0.5020(4) 0.4792(3) 0.4605(3) 0.0442(10) Uani 1 1 d . U . . .
H28A H 0.5080 0.5245 0.4217 0.053 Uiso 1 1 calc R U . . .
H28B H 0.4364 0.4434 0.4447 0.053 Uiso 1 1 calc R U . . .
C29 C 0.7533(5) 0.0402(4) 0.6616(4) 0.0696(15) Uani 1 1 d . U . . .
C30 C 0.7957(5) 0.0890(5) 0.7273(4) 0.0737(15) Uani 1 1 d . U . . .
H30 H 0.8655 0.1129 0.7317 0.088 Uiso 1 1 calc R U . . .
C31 C 0.7341(4) 0.1033(4) 0.7886(3) 0.0536(11) Uani 1 1 d . U . . .
H31 H 0.7626 0.1360 0.8337 0.064 Uiso 1 1 calc R U . . .
C32 C 0.6505(6) 0.0062(4) 0.6551(3) 0.0718(16) Uani 1 1 d . U . . .
H32 H 0.6203 -0.0267 0.6105 0.086 Uiso 1 1 calc R U . . .
C33 C 0.5925(4) 0.0210(3) 0.7146(3) 0.0503(11) Uani 1 1 d . U . . .
H33 H 0.5225 -0.0024 0.7101 0.060 Uiso 1 1 calc R U . . .
C34 C 0.5652(4) 0.0832(3) 0.8419(2) 0.0391(9) Uani 1 1 d . U . . .
H34A H 0.4926 0.0846 0.8169 0.047 Uiso 1 1 calc R U . . .
H34B H 0.5870 0.1399 0.8671 0.047 Uiso 1 1 calc R U . . .
C35 C 0.5688(3) 0.0143(3) 0.9050(2) 0.0346(8) Uani 1 1 d . U . . .
H35A H 0.6414 0.0116 0.9294 0.041 Uiso 1 1 calc R U . . .
H35B H 0.5444 -0.0423 0.8806 0.041 Uiso 1 1 calc R U . . .
C36 C 0.5001(4) 0.0341(3) 0.9682(2) 0.0375(9) Uani 1 1 d . U . . .
H36A H 0.5254 0.0905 0.9928 0.045 Uiso 1 1 calc R U . . .
H36B H 0.4280 0.0382 0.9432 0.045 Uiso 1 1 calc R U . . .
C37 C 0.2255(3) 0.6650(3) 0.3061(3) 0.0410(9) Uani 1 1 d . U . . .
H37A H 0.1915 0.6726 0.2525 0.049 Uiso 1 1 calc R U . . .
H37B H 0.1919 0.7006 0.3412 0.049 Uiso 1 1 calc R U . . .
C38 C 0.1694(3) 0.5496(3) 0.3952(2) 0.0354(8) Uani 1 1 d . U . . .
C39 C 0.1963(3) 0.5026(3) 0.2690(2) 0.0356(8) Uani 1 1 d . U . . .
H39 H 0.1424 0.5125 0.2242 0.043 Uiso 1 1 calc R U . . .
C40 C 0.1620(3) 0.4214(3) 0.3172(2) 0.0345(8) Uani 1 1 d . U . . .
H40 H 0.0959 0.3906 0.2916 0.041 Uiso 1 1 calc R U . . .
C41 C 0.1043(3) 0.4130(3) 0.4546(2) 0.0385(9) Uani 1 1 d . U . . .
H41A H 0.0459 0.3728 0.4310 0.046 Uiso 1 1 calc R U . . .
H41B H 0.0760 0.4539 0.4884 0.046 Uiso 1 1 calc R U . . .
C42 C 0.2458(3) 0.2773(3) 0.3432(2) 0.0380(9) Uani 1 1 d . U . . .
H42A H 0.1744 0.2507 0.3278 0.046 Uiso 1 1 calc R U . . .
H42B H 0.2932 0.2460 0.3155 0.046 Uiso 1 1 calc R U . . .
C43 C 0.1998(3) 0.2757(3) 0.4840(2) 0.0352(8) Uani 1 1 d . U . . .
H43 H 0.1337 0.2391 0.4684 0.042 Uiso 1 1 calc R U . . .
C44 C 0.2606(3) 0.2447(3) 0.5618(2) 0.0372(8) Uani 1 1 d . U . . .
H44 H 0.2221 0.1943 0.5830 0.045 Uiso 1 1 calc R U . . .
C45 C 0.3640(3) 0.2316(3) 0.4591(3) 0.0391(8) Uani 1 1 d . U . . .
C46 C 0.2126(3) 0.3860(3) 0.5806(2) 0.0319(7) Uani 1 1 d . U . . .
C47 C 0.4351(4) 0.1762(3) 0.5896(3) 0.0463(10) Uani 1 1 d . U . . .
H47A H 0.4734 0.1418 0.5568 0.056 Uiso 1 1 calc R U . . .
H47B H 0.3969 0.1362 0.6215 0.056 Uiso 1 1 calc R U . . .
C48 C 0.3063(3) 0.3194(3) 0.6971(2) 0.0376(9) Uani 1 1 d . U . . .
H48A H 0.2733 0.3632 0.7245 0.045 Uiso 1 1 calc R U . . .
H48B H 0.2854 0.2628 0.7174 0.045 Uiso 1 1 calc R U . . .
C49 C 0.4914(3) 0.2671(3) 0.7169(2) 0.0353(8) Uani 1 1 d . U . . .
H49 H 0.4705 0.2200 0.7514 0.042 Uiso 1 1 calc R U . . .
C50 C 0.5999(3) 0.3152(3) 0.7511(2) 0.0341(8) Uani 1 1 d . U . . .
H50 H 0.6299 0.2887 0.8002 0.041 Uiso 1 1 calc R U . . .
C51 C 0.4674(3) 0.4118(3) 0.7498(2) 0.0354(8) Uani 1 1 d . U . . .
C52 C 0.6134(4) 0.2520(3) 0.6275(2) 0.0395(9) Uani 1 1 d . U . . .
C53 C 0.6466(3) 0.4690(3) 0.8079(2) 0.0384(9) Uani 1 1 d . U . . .
H53A H 0.6950 0.4408 0.8463 0.046 Uiso 1 1 calc R U . . .
H53B H 0.6072 0.5068 0.8368 0.046 Uiso 1 1 calc R U . . .
C54 C 0.6796(3) 0.6014(3) 0.7313(2) 0.0311(7) Uani 1 1 d . U . . .
C55 C 0.1086(3) 0.0527(3) 0.8884(2) 0.0346(8) Uani 1 1 d . U . . .
H55 H 0.0360 0.0494 0.8609 0.042 Uiso 1 1 calc R U . . .
C56 C 0.1416(3) 0.1435(3) 0.9294(2) 0.0339(8) Uani 1 1 d . U . . .
H56 H 0.0841 0.1823 0.9211 0.041 Uiso 1 1 calc R U . . .
C57 C 0.2517(3) 0.1198(3) 0.8335(2) 0.0324(8) Uani 1 1 d . U . . .
C58 C 0.1485(3) 0.0356(3) 1.0258(2) 0.0351(8) Uani 1 1 d . U . . .
C59 C 0.2824(3) 0.2627(3) 0.9037(2) 0.0359(8) Uani 1 1 d . U . . .
H59A H 0.3111 0.2808 0.8559 0.043 Uiso 1 1 calc R U . . .
H59B H 0.2300 0.3024 0.9133 0.043 Uiso 1 1 calc R U . . .
C60 C 0.1919(3) 0.1887(3) 1.0753(2) 0.0393(9) Uani 1 1 d . U . . .
H60A H 0.1511 0.2383 1.0618 0.047 Uiso 1 1 calc R U . . .
H60B H 0.1698 0.1644 1.1234 0.047 Uiso 1 1 calc R U . . .
C61 C 0.4707(3) 0.2808(2) 0.9577(2) 0.0323(7) Uani 1 1 d . U . . .
C62 C 0.3698(3) 0.1900(2) 1.1521(2) 0.0329(8) Uani 1 1 d . U . . .
C63 C 0.3509(3) 0.2900(2) 1.0494(2) 0.0319(8) Uani 1 1 d . U . . .
H63 H 0.3145 0.3434 1.0524 0.038 Uiso 1 1 calc R U . . .
C64 C 0.4656(3) 0.3018(2) 1.0931(2) 0.0322(8) Uani 1 1 d . U . . .
H64 H 0.4795 0.3580 1.1218 0.039 Uiso 1 1 calc R U . . .
C65 C 0.5524(3) 0.2294(3) 1.2134(2) 0.0388(9) Uani 1 1 d . U . . .
H65A H 0.5246 0.1989 1.2568 0.047 Uiso 1 1 calc R U . . .
H65B H 0.5729 0.2894 1.2309 0.047 Uiso 1 1 calc R U . . .
C66 C 0.6432(3) 0.3158(3) 1.0400(2) 0.0376(8) Uani 1 1 d . U . . .
H66A H 0.6617 0.3665 1.0748 0.045 Uiso 1 1 calc R U . . .
H66B H 0.6652 0.3304 0.9890 0.045 Uiso 1 1 calc R U . . .
C67 C 0.7279(3) 0.2333(3) 1.1564(2) 0.0336(8) Uani 1 1 d . U . . .
H67 H 0.7551 0.2890 1.1831 0.040 Uiso 1 1 calc R U . . .
C68 C 0.8143(3) 0.1676(3) 1.1617(2) 0.0358(8) Uani 1 1 d . U . . .
H68 H 0.8825 0.1941 1.1878 0.043 Uiso 1 1 calc R U . . .
C69 C 0.6748(3) 0.1116(3) 1.2273(2) 0.0350(8) Uani 1 1 d . U . . .
C70 C 0.7603(3) 0.1976(3) 1.0290(2) 0.0351(8) Uani 1 1 d . U . . .
C71 C 0.9043(3) 0.1000(3) 1.0538(3) 0.0395(9) Uani 1 1 d . U . . .
H71A H 0.9193 0.1225 1.0032 0.047 Uiso 1 1 calc R U . . .
H71B H 0.9676 0.1125 1.0916 0.047 Uiso 1 1 calc R U . . .
C72 C 0.8259(3) 0.0197(3) 1.2290(2) 0.0368(8) Uani 1 1 d . U . . .
H72A H 0.9006 0.0364 1.2445 0.044 Uiso 1 1 calc R U . . .
H72B H 0.7979 -0.0059 1.2745 0.044 Uiso 1 1 calc R U . . .
N73 N 0.6337(3) 0.0685(2) 0.77957(18) 0.0326(7) Uani 1 1 d . U . . .
N74 N 0.6829(3) 0.3252(2) 0.37916(19) 0.0364(7) Uani 1 1 d . U . . .
N75 N 0.2085(3) 0.5742(2) 0.3268(2) 0.0381(7) Uani 1 1 d . U . . .
N76 N 0.1484(3) 0.4606(2) 0.39263(19) 0.0372(7) Uani 1 1 d . U . . .
N77 N 0.2741(3) 0.2679(2) 0.4274(2) 0.0378(7) Uani 1 1 d . U . . .
N78 N 0.1797(3) 0.3644(2) 0.50279(19) 0.0345(7) Uani 1 1 d . U . . .
N79 N 0.2678(3) 0.3208(2) 0.61376(19) 0.0347(7) Uani 1 1 d . U . . .
N80 N 0.3603(3) 0.2223(2) 0.5394(2) 0.0419(8) Uani 1 1 d . U . . .
N81 N 0.4195(3) 0.3357(2) 0.7138(2) 0.0364(7) Uani 1 1 d . U . . .
N82 N 0.5110(3) 0.2333(2) 0.6419(2) 0.0421(8) Uani 1 1 d . U . . .
N83 N 0.5736(3) 0.4031(2) 0.7652(2) 0.0367(7) Uani 1 1 d . U . . .
N84 N 0.6640(3) 0.3044(2) 0.6889(2) 0.0391(7) Uani 1 1 d . U . . .
N85 N 0.7074(3) 0.5219(2) 0.7575(2) 0.0373(7) Uani 1 1 d . U . . .
N86 N 0.7494(3) 0.6325(2) 0.6813(2) 0.0349(7) Uani 1 1 d . U . . .
N87 N 0.1187(3) -0.0064(2) 0.9539(2) 0.0375(7) Uani 1 1 d . U . . .
N88 N 0.1852(3) 0.0455(2) 0.8337(2) 0.0353(7) Uani 1 1 d . U . . .
N89 N 0.1664(3) 0.1231(2) 1.0121(2) 0.0376(7) Uani 1 1 d . U . . .
N90 N 0.2311(3) 0.1755(2) 0.89105(19) 0.0347(7) Uani 1 1 d . U . . .
N91 N 0.3020(3) 0.2192(2) 1.09104(19) 0.0354(7) Uani 1 1 d . U . . .
N92 N 0.3666(3) 0.2697(2) 0.96908(18) 0.0342(7) Uani 1 1 d . U . . .
N93 N 0.4698(3) 0.2289(2) 1.14708(17) 0.0312(6) Uani 1 1 d . U . . .
N94 N 0.5302(3) 0.2967(2) 1.02996(19) 0.0351(7) Uani 1 1 d . U . . .
N95 N 0.6457(3) 0.1892(2) 1.1960(2) 0.0378(7) Uani 1 1 d . U . . .
N97 N 0.7010(3) 0.2440(2) 1.07238(19) 0.0353(7) Uani 1 1 d . U . . .
N98 N 0.7725(3) 0.0975(2) 1.2077(2) 0.0367(7) Uani 1 1 d . U . . .
N99 N 0.8193(3) 0.1454(2) 1.0793(2) 0.0376(7) Uani 1 1 d . U . . .

loop_
_atom_site_aniso_label
_atom_site_aniso_U_11
_atom_site_aniso_U_22
_atom_site_aniso_U_33
_atom_site_aniso_U_23
_atom_site_aniso_U_13
_atom_site_aniso_U_12
U1 0.04809(14) 0.02869(11) 0.02872(11) 0.00377(7) 0.00511(8) -0.00276(8)
Br1 0.388(11) 0.481(13) 0.320(9) -0.001(9) 0.023(8) 0.033(10)
O1 0.082(3) 0.109(4) 0.128(4) -0.065(3) 0.029(3) -0.035(3)
O2 0.115(4) 0.115(3) 0.108(4) 0.061(3) 0.053(3) 0.078(3)
Br2 0.319(7) 0.305(7) 0.408(10) -0.026(7) 0.105(7) 0.093(6)
O3 0.0381(18) 0.070(2) 0.102(3) 0.002(2) 0.0185(19) 0.0105(17)
C15A 0.083(6) 0.080(7) 0.058(5) 0.038(5) 0.055(5) 0.050(6)
O4 0.201(10) 0.254(14) 0.135(8) 0.108(9) 0.126(7) 0.183(11)
O5 0.147(9) 0.141(8) 0.084(5) 0.064(6) 0.087(6) 0.088(8)
C15B 0.067(5) 0.090(9) 0.067(6) -0.006(6) 0.043(4) 0.003(5)
O6 0.054(4) 0.054(4) 0.031(3) 0.013(3) 0.024(3) 0.022(3)
O7 0.098(7) 0.246(17) 0.101(7) -0.094(10) 0.064(6) -0.052(8)
O8 0.064(2) 0.060(2) 0.0373(16) -0.0001(14) 0.0152(15) 0.0197(16)
O9 0.0498(18) 0.058(2) 0.0525(19) -0.0110(15) 0.0081(15) 0.0145(15)
O11 0.0447(17) 0.0464(17) 0.0566(19) 0.0018(14) 0.0098(14) 0.0117(14)
O10 0.0381(15) 0.0430(15) 0.0385(15) -0.0046(12) 0.0120(12) 0.0055(12)
O12 0.0537(18) 0.0419(16) 0.0346(15) -0.0011(12) 0.0036(13) 0.0097(13)
O13 0.0524(18) 0.0544(18) 0.0348(15) 0.0029(13) 0.0120(13) 0.0165(15)
O14 0.0556(19) 0.0530(18) 0.0343(14) 0.0042(13) 0.0147(13) 0.0116(15)
O15 0.0527(17) 0.0506(17) 0.0274(13) 0.0038(12) 0.0162(12) 0.0042(14)
O16 0.0441(16) 0.0407(15) 0.0389(15) 0.0068(12) 0.0170(12) 0.0003(12)
O17 0.0519(18) 0.0505(17) 0.0371(15) 0.0131(13) 0.0155(13) 0.0128(14)
O18 0.0561(18) 0.0422(15) 0.0305(14) 0.0081(12) 0.0166(13) 0.0106(13)
O19 0.0442(16) 0.0510(17) 0.0442(16) 0.0075(14) 0.0135(13) 0.0027(14)
C21 0.0361(19) 0.043(2) 0.0268(17) -0.0042(15) -0.0041(14) 0.0093(15)
C20 0.041(2) 0.058(3) 0.044(2) 0.0002(19) -0.0043(18) 0.0187(19)
C22 0.045(2) 0.048(2) 0.036(2) 0.0094(17) 0.0072(17) 0.0148(18)
C23 0.045(2) 0.053(2) 0.035(2) 0.0054(17) 0.0098(17) 0.0151(18)
C24 0.036(2) 0.040(2) 0.041(2) -0.0027(16) -0.0015(16) 0.0003(16)
C25 0.049(2) 0.0318(19) 0.042(2) -0.0037(16) -0.0015(18) 0.0053(16)
C26 0.054(3) 0.055(3) 0.034(2) -0.0056(18) -0.0023(18) 0.028(2)
C27 0.042(2) 0.042(2) 0.0317(19) -0.0031(16) 0.0004(16) 0.0151(17)
C28 0.047(2) 0.048(2) 0.039(2) -0.0046(18) 0.0016(18) 0.0172(19)
C29 0.093(3) 0.073(3) 0.063(3) 0.042(2) 0.053(3) 0.052(3)
C30 0.046(3) 0.093(4) 0.094(4) 0.045(3) 0.039(3) 0.025(3)
C31 0.042(2) 0.066(3) 0.055(3) 0.022(2) 0.0142(19) 0.007(2)
C32 0.105(4) 0.079(4) 0.043(3) 0.009(2) 0.043(3) 0.028(3)
C33 0.060(3) 0.058(3) 0.037(2) 0.0013(19) 0.0212(19) 0.005(2)
C34 0.049(2) 0.042(2) 0.0338(19) 0.0108(16) 0.0237(17) 0.0176(18)
C35 0.042(2) 0.0375(19) 0.0308(18) 0.0105(15) 0.0208(16) 0.0142(16)
C36 0.047(2) 0.038(2) 0.0335(19) 0.0092(16) 0.0225(17) 0.0115(17)
C37 0.036(2) 0.046(2) 0.045(2) 0.0107(18) 0.0101(18) 0.0164(17)
C38 0.0284(18) 0.051(2) 0.0288(17) 0.0071(15) 0.0044(14) 0.0133(16)
C39 0.0294(19) 0.049(2) 0.0290(17) 0.0060(15) 0.0044(14) 0.0078(16)
C40 0.0248(18) 0.051(2) 0.0274(17) 0.0030(15) 0.0019(14) 0.0012(15)
C41 0.0288(19) 0.055(2) 0.0324(18) 0.0094(17) 0.0063(15) 0.0063(17)
C42 0.041(2) 0.036(2) 0.0357(19) -0.0049(15) 0.0042(16) -0.0048(17)
C43 0.0322(18) 0.0354(18) 0.0361(18) 0.0016(14) 0.0033(15) -0.0079(14)
C44 0.042(2) 0.0295(17) 0.0381(19) 0.0048(14) 0.0043(16) -0.0063(15)
C45 0.041(2) 0.0297(18) 0.045(2) -0.0057(15) 0.0026(16) -0.0021(15)
C46 0.0307(18) 0.0352(18) 0.0293(17) 0.0044(13) 0.0062(14) -0.0030(14)
C47 0.055(2) 0.0297(19) 0.053(2) 0.0000(17) -0.0005(19) 0.0117(17)
C48 0.0367(19) 0.049(2) 0.0285(18) 0.0112(16) 0.0070(15) 0.0059(17)
C49 0.041(2) 0.0358(18) 0.0306(18) 0.0122(14) 0.0075(15) 0.0063(15)
C50 0.0374(19) 0.0404(19) 0.0268(17) 0.0099(14) 0.0089(14) 0.0076(15)
C51 0.0389(19) 0.0397(19) 0.0294(18) 0.0106(14) 0.0086(15) 0.0067(15)
C52 0.052(2) 0.037(2) 0.0322(18) 0.0102(15) 0.0078(16) 0.0135(17)
C53 0.042(2) 0.049(2) 0.0257(17) 0.0022(15) 0.0099(15) 0.0037(17)
C54 0.0270(17) 0.0397(19) 0.0253(16) -0.0072(14) 0.0016(13) -0.0015(14)
C55 0.0261(17) 0.042(2) 0.0363(18) 0.0068(15) 0.0059(14) 0.0047(15)
C56 0.0310(18) 0.0392(19) 0.0340(18) 0.0078(15) 0.0084(14) 0.0102(15)
C57 0.0310(18) 0.0365(18) 0.0307(17) 0.0089(14) 0.0054(14) 0.0053(14)
C58 0.0254(18) 0.045(2) 0.0383(18) 0.0086(15) 0.0131(14) 0.0101(15)
C59 0.046(2) 0.0316(18) 0.0300(18) 0.0084(14) 0.0043(15) 0.0045(15)
C60 0.038(2) 0.047(2) 0.037(2) -0.0001(16) 0.0182(16) 0.0080(16)
C61 0.0421(19) 0.0277(17) 0.0288(16) 0.0039(13) 0.0100(14) 0.0051(14)
C62 0.045(2) 0.0327(18) 0.0242(16) -0.0027(13) 0.0137(14) 0.0104(15)
C63 0.0413(19) 0.0302(17) 0.0274(16) 0.0022(13) 0.0124(14) 0.0092(14)
C64 0.044(2) 0.0289(17) 0.0265(16) -0.0013(13) 0.0119(14) 0.0064(15)
C65 0.046(2) 0.049(2) 0.0235(17) -0.0034(15) 0.0073(15) 0.0110(17)
C66 0.040(2) 0.0350(19) 0.039(2) 0.0072(16) 0.0105(16) 0.0016(15)
C67 0.0354(19) 0.0337(18) 0.0304(17) -0.0038(14) 0.0037(14) -0.0031(15)
C68 0.0314(18) 0.0389(19) 0.0354(18) -0.0002(15) 0.0016(15) -0.0030(15)
C69 0.0352(19) 0.0412(19) 0.0273(17) -0.0033(14) 0.0022(14) -0.0010(15)
C70 0.0321(19) 0.0363(19) 0.0372(18) 0.0006(15) 0.0087(15) -0.0019(15)
C71 0.0318(19) 0.041(2) 0.048(2) 0.0077(17) 0.0147(17) 0.0005(16)
C72 0.040(2) 0.042(2) 0.0278(18) 0.0026(15) 0.0011(16) 0.0022(16)
N73 0.0384(16) 0.0367(16) 0.0284(15) 0.0134(12) 0.0185(13) 0.0136(13)
N74 0.0422(18) 0.0401(17) 0.0269(15) -0.0053(13) -0.0028(13) 0.0154(14)
N75 0.0384(18) 0.0440(18) 0.0355(17) 0.0054(13) 0.0137(14) 0.0098(14)
N76 0.0371(17) 0.0485(18) 0.0277(15) 0.0060(13) 0.0086(13) 0.0069(14)
N77 0.0374(17) 0.0404(18) 0.0357(16) -0.0011(13) 0.0068(13) 0.0005(14)
N78 0.0354(17) 0.0384(16) 0.0284(15) 0.0023(12) -0.0003(12) 0.0018(13)
N79 0.0398(17) 0.0364(16) 0.0284(15) 0.0046(12) 0.0048(13) 0.0049(13)
N80 0.0450(19) 0.0390(18) 0.0415(18) -0.0037(14) 0.0019(14) 0.0102(15)
N81 0.0362(16) 0.0415(17) 0.0323(16) 0.0083(13) 0.0046(13) 0.0079(13)
N82 0.0453(19) 0.0439(19) 0.0376(17) -0.0014(14) 0.0063(14) 0.0062(15)
N83 0.0358(16) 0.0417(17) 0.0348(16) 0.0067(13) 0.0105(13) 0.0063(13)
N84 0.0397(18) 0.0479(19) 0.0327(16) 0.0038(14) 0.0137(14) 0.0060(15)
N85 0.0329(17) 0.0459(18) 0.0353(17) 0.0039(14) 0.0119(14) 0.0050(14)
N86 0.0305(16) 0.0400(18) 0.0347(16) 0.0001(13) 0.0074(13) 0.0022(13)
N87 0.0378(18) 0.0398(17) 0.0368(16) 0.0080(13) 0.0103(14) 0.0044(14)
N88 0.0363(17) 0.0370(16) 0.0339(16) 0.0015(13) 0.0114(13) -0.0010(13)
N89 0.0422(18) 0.0414(17) 0.0313(16) 0.0041(13) 0.0115(13) 0.0060(14)
N90 0.0396(17) 0.0339(16) 0.0318(15) 0.0053(12) 0.0095(13) 0.0019(13)
N91 0.0382(17) 0.0424(18) 0.0272(15) 0.0058(13) 0.0091(12) 0.0048(13)
N92 0.0409(17) 0.0403(17) 0.0225(14) 0.0036(12) 0.0083(12) 0.0030(13)
N93 0.0404(16) 0.0331(15) 0.0218(13) 0.0006(11) 0.0074(12) 0.0080(13)
N94 0.0375(16) 0.0438(18) 0.0262(14) 0.0022(13) 0.0102(12) 0.0072(14)
N95 0.0370(17) 0.0452(18) 0.0329(16) 0.0045(14) 0.0087(13) 0.0068(14)
N97 0.0375(17) 0.0383(17) 0.0308(15) 0.0018(13) 0.0069(13) 0.0044(13)
N98 0.0364(17) 0.0380(17) 0.0359(17) 0.0028(13) 0.0074(13) 0.0007(13)
N99 0.0355(17) 0.0435(18) 0.0358(16) 0.0032(14) 0.0099(13) 0.0067(14)

loop_
_atom_type_symbol
_atom_type_description
_atom_type_scat_dispersion_real
_atom_type_scat_dispersion_imag
_atom_type_scat_source
C C 0.0033 0.0016 'International Tables Vol C Tables 4.2.6.8 and 6.1.1.4'
H H 0.0000 0.0000 'International Tables Vol C Tables 4.2.6.8 and 6.1.1.4'
N N 0.0061 0.0033 'International Tables Vol C Tables 4.2.6.8 and 6.1.1.4'
O O 0.0106 0.0060 'International Tables Vol C Tables 4.2.6.8 and 6.1.1.4'
U U -9.6767 9.6646 'International Tables Vol C Tables 4.2.6.8 and 6.1.1.4'
Br Br -0.2901 2.4595 'International Tables Vol C Tables 4.2.6.8 and 6.1.1.4'

loop_
_geom_angle_atom_site_label_1
_geom_angle_atom_site_label_2
_geom_angle_atom_site_label_3
_geom_angle
_geom_angle_site_symmetry_1
_geom_angle_site_symmetry_3
O1 U1 O1 180.0(3) 2_756 .
O1 U1 O6 86.2(3) 2_756 .
O1 U1 O6 93.8(3) . .
O1 U1 O6 93.8(3) 2_756 2_756
O1 U1 O6 86.2(3) . 2_756
O6 U1 O6 180.0 . 2_756
O1 U1 O2 90.0(3) 2_756 2_756
O1 U1 O2 90.0(3) . 2_756
O6 U1 O2 90.0(2) . 2_756
O6 U1 O2 90.0(2) 2_756 2_756
O1 U1 O2 90.0(3) 2_756 .
O1 U1 O2 90.0(3) . .
O6 U1 O2 90.0(2) . .
O6 U1 O2 90.0(2) 2_756 .
O2 U1 O2 180.0 2_756 .
O1 U1 O4 87.0(5) 2_756 .
O1 U1 O4 93.0(5) . .
O2 U1 O4 67.6(3) 2_756 .
O2 U1 O4 112.4(3) . .
O1 U1 O4 93.0(5) 2_756 2_756
O1 U1 O4 87.0(5) . 2_756
O2 U1 O4 112.4(3) 2_756 2_756
O2 U1 O4 67.6(3) . 2_756
O4 U1 O4 180.0 . 2_756
O1 U1 O5 93.1(4) 2_756 2_756
O1 U1 O5 86.9(4) . 2_756
O2 U1 O5 68.7(2) 2_756 2_756
O2 U1 O5 111.3(2) . 2_756
O4 U1 O5 136.3(3) . 2_756
O4 U1 O5 43.7(3) 2_756 2_756
O1 U1 O5 86.9(4) 2_756 .
O1 U1 O5 93.1(4) . .
O2 U1 O5 111.3(2) 2_756 .
O2 U1 O5 68.7(2) . .
O4 U1 O5 43.7(3) . .
O4 U1 O5 136.3(3) 2_756 .
O5 U1 O5 180.0 2_756 .
O1 U1 C15A 87.9(4) 2_756 .
O1 U1 C15A 92.1(4) . .
O2 U1 C15A 89.1(2) 2_756 .
O2 U1 C15A 90.9(2) . .
O4 U1 C15A 21.5(3) . .
O4 U1 C15A 158.5(3) 2_756 .
O5 U1 C15A 157.8(3) 2_756 .
O5 U1 C15A 22.2(3) . .
O1 U1 C15A 92.1(4) 2_756 2_756
O1 U1 C15A 87.9(4) . 2_756
O2 U1 C15A 90.9(2) 2_756 2_756
O2 U1 C15A 89.1(2) . 2_756
O4 U1 C15A 158.5(3) . 2_756
O4 U1 C15A 21.5(3) 2_756 2_756
O5 U1 C15A 22.2(3) 2_756 2_756
O5 U1 C15A 157.8(3) . 2_756
C15A U1 C15A 180.0 . 2_756
C20 O2 U1 148.6(5) . .
O4 C15A O5 114.8(13) . .
O4 C15A C29 122.0(10) . .
O5 C15A C29 122.3(11) . .
O4 C15A U1 55.9(7) . .
O5 C15A U1 59.0(7) . .
C29 C15A U1 166.4(11) . .
C15A O4 U1 102.6(9) . .
C15A O5 U1 98.7(9) . .
O6 C15B O7 126.6(13) . .
O6 C15B C29 108.9(14) . .
O7 C15B C29 124.4(11) . .
C15B O6 U1 127.4(9) . .
C22 C21 C24 119.6(4) . .
C22 C21 C20 121.4(4) . .
C24 C21 C20 119.0(4) . .
O3 C20 O2 125.5(5) . .
O3 C20 C21 119.6(5) . .
O2 C20 C21 114.6(5) . .
C23 C22 C21 119.2(4) . .
C23 C22 H22 120.4 . .
C21 C22 H22 120.4 . .
N74 C23 C22 120.4(4) . .
N74 C23 H23 119.8 . .
C22 C23 H23 119.8 . .
C25 C24 C21 119.5(4) . .
C25 C24 H24 120.2 . .
C21 C24 H24 120.2 . .
N74 C25 C24 119.8(4) . .
N74 C25 H25 120.1 . .
C24 C25 H25 120.1 . .
N74 C26 C27 111.7(3) . .
N74 C26 H26A 109.3 . .
C27 C26 H26A 109.3 . .
N74 C26 H26B 109.3 . .
C27 C26 H26B 109.3 . .
H26A C26 H26B 108.0 . .
C28 C27 C26 110.6(3) . .
C28 C27 H27A 109.5 . .
C26 C27 H27A 109.5 . .
C28 C27 H27B 109.5 . .
C26 C27 H27B 109.5 . .
H27A C27 H27B 108.1 . .
C28 C28 C27 112.5(5) 2_666 .
C28 C28 H28A 109.1 2_666 .
C27 C28 H28A 109.1 . .
C28 C28 H28B 109.1 2_666 .
C27 C28 H28B 109.1 . .
H28A C28 H28B 107.8 . .
C32 C29 C30 119.4(5) . .
C32 C29 C15A 137.7(10) . .
C30 C29 C15A 102.9(9) . .
C32 C29 C15B 105.1(8) . .
C30 C29 C15B 135.5(8) . .
C29 C30 C31 120.4(6) . .
C29 C30 H30 119.8 . .
C31 C30 H30 119.8 . .
N73 C31 C30 118.0(6) . .
N73 C31 H31 121.0 . .
C30 C31 H31 121.0 . .
C33 C32 C29 119.2(6) . .
C33 C32 H32 120.4 . .
C29 C32 H32 120.4 . .
N73 C33 C32 121.7(5) . .
N73 C33 H33 119.1 . .
C32 C33 H33 119.1 . .
N73 C34 C35 113.9(3) . .
N73 C34 H34A 108.8 . .
C35 C34 H34A 108.8 . .
N73 C34 H34B 108.8 . .
C35 C34 H34B 108.8 . .
H34A C34 H34B 107.7 . .
C34 C35 C36 111.6(3) . .
C34 C35 H35A 109.3 . .
C36 C35 H35A 109.3 . .
C34 C35 H35B 109.3 . .
C36 C35 H35B 109.3 . .
H35A C35 H35B 108.0 . .
C36 C36 C35 113.3(4) 2_657 .
C36 C36 H36A 108.9 2_657 .
C35 C36 H36A 108.9 . .
C36 C36 H36B 108.9 2_657 .
C35 C36 H36B 108.9 . .
H36A C36 H36B 107.7 . .
N84 C37 N75 113.3(3) 2_666 .
N84 C37 H37A 108.9 2_666 .
N75 C37 H37A 108.9 . .
N84 C37 H37B 108.9 2_666 .
N75 C37 H37B 108.9 . .
H37A C37 H37B 107.7 . .
O13 C38 N76 125.5(4) . .
O13 C38 N75 126.3(4) . .
N76 C38 N75 108.2(3) . .
N85 C39 N75 115.8(3) 2_666 .
N85 C39 C40 102.6(3) 2_666 .
N75 C39 C40 103.5(3) . .
N85 C39 H39 111.4 2_666 .
N75 C39 H39 111.4 . .
C40 C39 H39 111.4 . .
N76 C40 N86 115.6(3) . 2_666
N76 C40 C39 102.4(3) . .
N86 C40 C39 103.4(3) 2_666 .
N76 C40 H40 111.6 . .
N86 C40 H40 111.6 2_666 .
C39 C40 H40 111.6 . .
N76 C41 N78 113.6(3) . .
N76 C41 H41A 108.8 . .
N78 C41 H41A 108.8 . .
N76 C41 H41B 108.8 . .
N78 C41 H41B 108.8 . .
H41A C41 H41B 107.7 . .
N77 C42 N86 113.4(3) . 2_666
N77 C42 H42A 108.9 . .
N86 C42 H42A 108.9 2_666 .
N77 C42 H42B 108.9 . .
N86 C42 H42B 108.9 2_666 .
H42A C42 H42B 107.7 . .
N78 C43 N77 114.9(3) . .
N78 C43 C44 103.5(3) . .
N77 C43 C44 103.2(3) . .
N78 C43 H43 111.5 . .
N77 C43 H43 111.5 . .
C44 C43 H43 111.5 . .
N80 C44 N79 114.8(3) . .
N80 C44 C43 103.9(3) . .
N79 C44 C43 102.9(3) . .
N80 C44 H44 111.5 . .
N79 C44 H44 111.5 . .
C43 C44 H44 111.5 . .
O9 C45 N77 126.3(4) . .
O9 C45 N80 125.9(4) . .
N77 C45 N80 107.8(4) . .
O12 C46 N79 126.2(4) . .
O12 C46 N78 125.5(4) . .
N79 C46 N78 108.4(3) . .
N80 C47 N82 113.6(3) . .
N80 C47 H47A 108.8 . .
N82 C47 H47A 108.8 . .
N80 C47 H47B 108.8 . .
N82 C47 H47B 108.8 . .
H47A C47 H47B 107.7 . .
N81 C48 N79 113.0(3) . .
N81 C48 H48A 109.0 . .
N79 C48 H48A 109.0 . .
N81 C48 H48B 109.0 . .
N79 C48 H48B 109.0 . .
H48A C48 H48B 107.8 . .
N82 C49 N81 115.9(3) . .
N82 C49 C50 103.2(3) . .
N81 C49 C50 103.2(3) . .
N82 C49 H49 111.3 . .
N81 C49 H49 111.3 . .
C50 C49 H49 111.3 . .
N84 C50 N83 115.9(3) . .
N84 C50 C49 103.0(3) . .
N83 C50 C49 103.2(3) . .
N84 C50 H50 111.4 . .
N83 C50 H50 111.4 . .
C49 C50 H50 111.4 . .
O11 C51 N83 125.9(4) . .
O11 C51 N81 126.0(4) . .
N83 C51 N81 108.0(3) . .
O8 C52 N82 127.0(4) . .
O8 C52 N84 125.7(4) . .
N82 C52 N84 107.3(3) . .
N83 C53 N85 113.4(3) . .
N83 C53 H53A 108.9 . .
N85 C53 H53A 108.9 . .
N83 C53 H53B 108.9 . .
N85 C53 H53B 108.9 . .
H53A C53 H53B 107.7 . .
O10 C54 N85 125.8(4) . .
O10 C54 N86 125.6(4) . .
N85 C54 N86 108.6(3) . .
N87 C55 N88 114.7(3) . .
N87 C55 C56 102.8(3) . .
N88 C55 C56 103.5(3) . .
N87 C55 H55 111.7 . .
N88 C55 H55 111.7 . .
C56 C55 H55 111.7 . .
N90 C56 N89 115.2(3) . .
N90 C56 C55 102.9(3) . .
N89 C56 C55 103.7(3) . .
N90 C56 H56 111.5 . .
N89 C56 H56 111.5 . .
C55 C56 H56 111.5 . .
O16 C57 N90 126.0(4) . .
O16 C57 N88 125.4(4) . .
N90 C57 N88 108.6(3) . .
O17 C58 N89 126.1(4) . .
O17 C58 N87 126.2(4) . .
N89 C58 N87 107.8(3) . .
N92 C59 N90 113.4(3) . .
N92 C59 H59A 108.9 . .
N90 C59 H59A 108.9 . .
N92 C59 H59B 108.9 . .
N90 C59 H59B 108.9 . .
H59A C59 H59B 107.7 . .
N91 C60 N89 114.7(3) . .
N91 C60 H60A 108.6 . .
N89 C60 H60A 108.6 . .
N91 C60 H60B 108.6 . .
N89 C60 H60B 108.6 . .
H60A C60 H60B 107.6 . .
O15 C61 N92 126.2(4) . .
O15 C61 N94 125.7(4) . .
N92 C61 N94 108.1(3) . .
O18 C62 N91 126.0(4) . .
O18 C62 N93 126.0(4) . .
N91 C62 N93 108.0(3) . .
N92 C63 N91 115.5(3) . .
N92 C63 C64 102.9(3) . .
N91 C63 C64 103.3(3) . .
N92 C63 H63 111.5 . .
N91 C63 H63 111.5 . .
C64 C63 H63 111.5 . .
N94 C64 N93 115.0(3) . .
N94 C64 C63 103.4(3) . .
N93 C64 C63 103.2(3) . .
N94 C64 H64 111.5 . .
N93 C64 H64 111.5 . .
C63 C64 H64 111.5 . .
N93 C65 N95 113.7(3) . .
N93 C65 H65A 108.8 . .
N95 C65 H65A 108.8 . .
N93 C65 H65B 108.8 . .
N95 C65 H65B 108.8 . .
H65A C65 H65B 107.7 . .
N94 C66 N97 113.4(3) . .
N94 C66 H66A 108.9 . .
N97 C66 H66A 108.9 . .
N94 C66 H66B 108.9 . .
N97 C66 H66B 108.9 . .
H66A C66 H66B 107.7 . .
N97 C67 N95 115.6(3) . .
N97 C67 C68 103.4(3) . .
N95 C67 C68 103.4(3) . .
N97 C67 H67 111.3 . .
N95 C67 H67 111.3 . .
C68 C67 H67 111.3 . .
N98 C68 N99 115.3(3) . .
N98 C68 C67 103.4(3) . .
N99 C68 C67 103.2(3) . .
N98 C68 H68 111.4 . .
N99 C68 H68 111.4 . .
C67 C68 H68 111.4 . .
O19 C69 N98 125.5(4) . .
O19 C69 N95 125.8(4) . .
N98 C69 N95 108.6(3) . .
O14 C70 N97 125.9(4) . .
O14 C70 N99 125.7(4) . .
N97 C70 N99 108.4(3) . .
N87 C71 N99 113.8(3) 2_657 .
N87 C71 H71A 108.8 2_657 .
N99 C71 H71A 108.8 . .
N87 C71 H71B 108.8 2_657 .
N99 C71 H71B 108.8 . .
H71A C71 H71B 107.7 . .
N88 C72 N98 113.9(3) 2_657 .
N88 C72 H72A 108.8 2_657 .
N98 C72 H72A 108.8 . .
N88 C72 H72B 108.8 2_657 .
N98 C72 H72B 108.8 . .
H72A C72 H72B 107.7 . .
C31 N73 C33 121.2(4) . .
C31 N73 C34 119.9(4) . .
C33 N73 C34 118.9(4) . .
C25 N74 C23 121.5(4) . .
C25 N74 C26 119.6(4) . .
C23 N74 C26 118.9(4) . .
C38 N75 C37 122.1(4) . .
C38 N75 C39 111.7(3) . .
C37 N75 C39 123.2(3) . .
C38 N76 C41 123.0(3) . .
C38 N76 C40 113.0(3) . .
C41 N76 C40 123.6(4) . .
C45 N77 C42 122.7(4) . .
C45 N77 C43 112.7(3) . .
C42 N77 C43 123.0(3) . .
C46 N78 C41 121.7(3) . .
C46 N78 C43 112.0(3) . .
C41 N78 C43 123.3(3) . .
C46 N79 C48 122.7(3) . .
C46 N79 C44 112.5(3) . .
C48 N79 C44 123.1(3) . .
C45 N80 C47 122.9(4) . .
C45 N80 C44 112.0(3) . .
C47 N80 C44 123.4(4) . .
C51 N81 C48 122.4(4) . .
C51 N81 C49 111.9(3) . .
C48 N81 C49 123.3(4) . .
C52 N82 C49 113.1(4) . .
C52 N82 C47 122.2(4) . .
C49 N82 C47 124.3(4) . .
C51 N83 C53 122.5(4) . .
C51 N83 C50 112.7(3) . .
C53 N83 C50 123.3(3) . .
C52 N84 C50 113.0(3) . .
C52 N84 C37 122.2(4) . 2_666
C50 N84 C37 124.3(4) . 2_666
C54 N85 C39 113.1(3) . 2_666
C54 N85 C53 122.8(3) . .
C39 N85 C53 124.1(3) 2_666 .
C54 N86 C42 121.5(3) . 2_666
C54 N86 C40 111.4(3) . 2_666
C42 N86 C40 123.1(3) 2_666 2_666
C58 N87 C71 122.6(3) . 2_657
C58 N87 C55 113.1(3) . .
C71 N87 C55 124.2(4) 2_657 .
C57 N88 C72 122.0(3) . 2_657
C57 N88 C55 112.0(3) . .
C72 N88 C55 123.6(3) 2_657 .
C58 N89 C56 112.4(3) . .
C58 N89 C60 123.0(3) . .
C56 N89 C60 124.0(3) . .
C57 N90 C59 123.2(3) . .
C57 N90 C56 112.7(3) . .
C59 N90 C56 123.4(3) . .
C62 N91 C60 123.3(3) . .
C62 N91 C63 112.5(3) . .
C60 N91 C63 123.9(3) . .
C61 N92 C59 121.8(3) . .
C61 N92 C63 112.5(3) . .
C59 N92 C63 123.5(3) . .
C62 N93 C65 120.9(3) . .
C62 N93 C64 111.2(3) . .
C65 N93 C64 120.3(3) . .
C61 N94 C66 123.2(3) . .
C61 N94 C64 112.3(3) . .
C66 N94 C64 124.1(3) . .
C69 N95 C67 112.1(3) . .
C69 N95 C65 123.2(3) . .
C67 N95 C65 123.8(3) . .
C70 N97 C67 112.6(3) . .
C70 N97 C66 122.4(3) . .
C67 N97 C66 122.3(3) . .
C69 N98 C68 112.3(3) . .
C69 N98 C72 123.3(3) . .
C68 N98 C72 124.3(3) . .
C70 N99 C71 121.6(3) . .
C70 N99 C68 111.5(3) . .
C71 N99 C68 123.0(3) . .

loop_
_geom_bond_atom_site_label_1
_geom_bond_atom_site_label_2
_geom_bond_distance
_geom_bond_site_symmetry_2
U1 O1 1.727(4) 2_756
U1 O1 1.727(4) .
U1 O6 2.231(7) .
U1 O6 2.231(7) 2_756
U1 O2 2.253(4) 2_756
U1 O2 2.253(4) .
U1 O4 2.595(10) .
U1 O4 2.595(10) 2_756
U1 O5 2.653(9) 2_756
U1 O5 2.653(9) .
U1 C15A 3.057(11) .
U1 C15A 3.057(11) 2_756
O2 C20 1.268(7) .
O3 C20 1.201(6) .
C15A O4 1.149(15) .
C15A O5 1.170(14) .
C15A C29 1.496(12) .
C15B O6 1.203(17) .
C15B O7 1.25(2) .
C15B C29 1.633(14) .
O8 C52 1.214(5) .
O9 C45 1.212(5) .
O11 C51 1.219(5) .
O10 C54 1.213(5) .
O12 C46 1.223(5) .
O13 C38 1.217(5) .
O14 C70 1.214(5) .
O15 C61 1.213(5) .
O16 C57 1.221(5) .
O17 C58 1.215(5) .
O18 C62 1.213(5) .
O19 C69 1.217(5) .
C21 C22 1.374(6) .
C21 C24 1.390(6) .
C21 C20 1.505(6) .
C22 C23 1.368(6) .
C22 H22 0.9300 .
C23 N74 1.349(6) .
C23 H23 0.9300 .
C24 C25 1.370(6) .
C24 H24 0.9300 .
C25 N74 1.341(6) .
C25 H25 0.9300 .
C26 N74 1.480(5) .
C26 C27 1.516(6) .
C26 H26A 0.9700 .
C26 H26B 0.9700 .
C27 C28 1.513(6) .
C27 H27A 0.9700 .
C27 H27B 0.9700 .
C28 C28 1.493(8) 2_666
C28 H28A 0.9700 .
C28 H28B 0.9700 .
C29 C32 1.364(10) .
C29 C30 1.366(10) .
C30 C31 1.413(8) .
C30 H30 0.9300 .
C31 N73 1.338(6) .
C31 H31 0.9300 .
C32 C33 1.359(7) .
C32 H32 0.9300 .
C33 N73 1.344(6) .
C33 H33 0.9300 .
C34 N73 1.490(4) .
C34 C35 1.514(5) .
C34 H34A 0.9700 .
C34 H34B 0.9700 .
C35 C36 1.520(5) .
C35 H35A 0.9700 .
C35 H35B 0.9700 .
C36 C36 1.515(7) 2_657
C36 H36A 0.9700 .
C36 H36B 0.9700 .
C37 N84 1.444(5) 2_666
C37 N75 1.448(5) .
C37 H37A 0.9700 .
C37 H37B 0.9700 .
C38 N76 1.370(6) .
C38 N75 1.372(5) .
C39 N85 1.442(5) 2_666
C39 N75 1.454(6) .
C39 C40 1.565(6) .
C39 H39 0.9800 .
C40 N76 1.452(5) .
C40 N86 1.453(5) 2_666
C40 H40 0.9800 .
C41 N76 1.441(5) .
C41 N78 1.442(5) .
C41 H41A 0.9700 .
C41 H41B 0.9700 .
C42 N77 1.445(5) .
C42 N86 1.449(5) 2_666
C42 H42A 0.9700 .
C42 H42B 0.9700 .
C43 N78 1.446(5) .
C43 N77 1.450(5) .
C43 C44 1.547(6) .
C43 H43 0.9800 .
C44 N80 1.443(6) .
C44 N79 1.449(5) .
C44 H44 0.9800 .
C45 N77 1.366(6) .
C45 N80 1.385(6) .
C46 N79 1.357(5) .
C46 N78 1.366(5) .
C47 N80 1.432(6) .
C47 N82 1.456(6) .
C47 H47A 0.9700 .
C47 H47B 0.9700 .
C48 N81 1.437(5) .
C48 N79 1.441(5) .
C48 H48A 0.9700 .
C48 H48B 0.9700 .
C49 N82 1.436(5) .
C49 N81 1.450(5) .
C49 C50 1.555(6) .
C49 H49 0.9800 .
C50 N84 1.438(5) .
C50 N83 1.443(5) .
C50 H50 0.9800 .
C51 N83 1.365(5) .
C51 N81 1.373(6) .
C52 N82 1.370(6) .
C52 N84 1.373(6) .
C53 N83 1.442(6) .
C53 N85 1.445(5) .
C53 H53A 0.9700 .
C53 H53B 0.9700 .
C54 N85 1.362(5) .
C54 N86 1.374(5) .
C55 N87 1.445(5) .
C55 N88 1.448(5) .
C55 C56 1.554(6) .
C55 H55 0.9800 .
C56 N90 1.445(5) .
C56 N89 1.446(5) .
C56 H56 0.9800 .
C57 N90 1.362(5) .
C57 N88 1.365(5) .
C58 N89 1.373(5) .
C58 N87 1.373(6) .
C59 N92 1.440(5) .
C59 N90 1.443(5) .
C59 H59A 0.9700 .
C59 H59B 0.9700 .
C60 N91 1.436(5) .
C60 N89 1.454(5) .
C60 H60A 0.9700 .
C60 H60B 0.9700 .
C61 N92 1.366(5) .
C61 N94 1.368(5) .
C62 N91 1.367(5) .
C62 N93 1.379(5) .
C63 N92 1.444(5) .
C63 N91 1.448(5) .
C63 C64 1.549(6) .
C63 H63 0.9800 .
C64 N94 1.446(5) .
C64 N93 1.456(5) .
C64 H64 0.9800 .
C65 N93 1.441(5) .
C65 N95 1.448(5) .
C65 H65A 0.9700 .
C65 H65B 0.9700 .
C66 N94 1.437(5) .
C66 N97 1.450(5) .
C66 H66A 0.9700 .
C66 H66B 0.9700 .
C67 N97 1.442(5) .
C67 N95 1.448(5) .
C67 C68 1.550(6) .
C67 H67 0.9800 .
C68 N98 1.446(5) .
C68 N99 1.453(5) .
C68 H68 0.9800 .
C69 N98 1.367(5) .
C69 N95 1.369(5) .
C70 N97 1.361(5) .
C70 N99 1.373(5) .
C71 N87 1.443(5) 2_657
C71 N99 1.447(5) .
C71 H71A 0.9700 .
C71 H71B 0.9700 .
C72 N88 1.442(5) 2_657
C72 N98 1.449(5) .
C72 H72A 0.9700 .
C72 H72B 0.9700 .
N84 C37 1.444(6) 2_666
N85 C39 1.442(5) 2_666
N86 C42 1.449(5) 2_666
N86 C40 1.453(5) 2_666
N87 C71 1.443(5) 2_657
N88 C72 1.442(5) 2_657
